data_4107153
loop_
_publ_author_name
'Joseph Moran'
'Austin G. Smith'
'Ryan M. Carris'
'Jeffrey S. Johnson'
'Michael J. Krische'

_publ_section_title
;
 Polarity Inversion of Donor-Acceptor Cyclopropanes: Disubstituted
 \d-Lactones via Enantioselective Iridium Catalysis
;
_journal_name_full 'Journal of the American Chemical Society'
_journal_page_first 18618
_journal_page_last 18621
_journal_paper_doi 10.1021/ja2090993
_journal_volume 133
_journal_year 2011
_chemical_absolute_configuration ad
_chemical_formula_moiety 'C23 H25 Br O5'
_chemical_formula_sum 'C23 H25 Br O5'
_chemical_formula_weight 461.34
_chemical_name_systematic
;
 ?
;
_space_group_IT_number 4
_symmetry_cell_setting monoclinic
_symmetry_space_group_name_Hall 'P 2yb'
_symmetry_space_group_name_H-M 'P 1 21 1'
_atom_sites_solution_hydrogens geom
_atom_sites_solution_primary direct
_atom_sites_solution_secondary difmap
_audit_creation_method SHELXL-97
_cell_angle_alpha 90.00
_cell_angle_beta 97.107(4)
_cell_angle_gamma 90.00
_cell_formula_units_Z 2
_cell_length_a 9.6585(12)
_cell_length_b 8.3766(10)
_cell_length_c 13.0807(15)
_cell_measurement_reflns_used 22299
_cell_measurement_temperature 100(2)
_cell_measurement_theta_max 27.5
_cell_measurement_theta_min 2.0
_cell_volume 1050.2(2)
_computing_cell_refinement 'CrystalClear (Rigaku Inc., 2008)'
_computing_data_collection 'CrystalClear (Rigaku Inc., 2008)'
_computing_data_reduction 'CrystalClear (Rigaku Inc., 2008)'
_computing_molecular_graphics 'XP SHELXTL/PC, Siemens Analytical'
_computing_structure_refinement 'XL SHELXTL/PC, Siemens Analytical'
_computing_structure_solution
;

SIR97 - Altomare A., Burla M.C., Camalli M., Cascarano G.L., Giacovazzo C., 
Guagliardi A., Moliterni A.G.G., Polidori G.,Spagna R.
;
_diffrn_ambient_temperature 100(2)
_diffrn_measured_fraction_theta_full 0.998
_diffrn_measured_fraction_theta_max 0.998
_diffrn_measurement_device_type 'Rigaku AFC-12 with Saturn 724+ CCD'
_diffrn_measurement_method \w-scans
_diffrn_radiation_monochromator graphite
_diffrn_radiation_source 'fine-focus sealed tube'
_diffrn_radiation_type MoK\a
_diffrn_radiation_wavelength 0.71075
_diffrn_reflns_av_R_equivalents 0.0563
_diffrn_reflns_av_sigmaI/netI 0.0489
_diffrn_reflns_limit_h_max 12
_diffrn_reflns_limit_h_min -12
_diffrn_reflns_limit_k_max 10
_diffrn_reflns_limit_k_min -10
_diffrn_reflns_limit_l_max 16
_diffrn_reflns_limit_l_min -16
_diffrn_reflns_number 22266
_diffrn_reflns_theta_full 27.48
_diffrn_reflns_theta_max 27.48
_diffrn_reflns_theta_min 3.14
_exptl_absorpt_coefficient_mu 1.989
_exptl_absorpt_correction_T_max 0.9247
_exptl_absorpt_correction_T_min 0.5110
_exptl_absorpt_correction_type multi-scan
_exptl_absorpt_process_details
;
Abscor. T. Higashi (2001).  The Rigaku Corporation, Tokyo, Japan.
;
_exptl_crystal_colour colorless
_exptl_crystal_density_diffrn 1.459
_exptl_crystal_description needles
_exptl_crystal_F_000 476
_exptl_crystal_size_max 0.39
_exptl_crystal_size_mid 0.06
_exptl_crystal_size_min 0.04
_refine_diff_density_max 0.537
_refine_diff_density_min -0.535
_refine_diff_density_rms 0.059
_refine_ls_abs_structure_details 'Flack H D (1983), Acta Cryst. A39, 876-881'
_refine_ls_abs_structure_Flack 0.015(7)
_refine_ls_extinction_method none
_refine_ls_goodness_of_fit_ref 1.079
_refine_ls_hydrogen_treatment constr
_refine_ls_matrix_type full
_refine_ls_number_parameters 265
_refine_ls_number_reflns 4811
_refine_ls_number_restraints 1
_refine_ls_restrained_S_all 1.079
_refine_ls_R_factor_all 0.0365
_refine_ls_R_factor_gt 0.0332
_refine_ls_shift/su_max 0.004
_refine_ls_shift/su_mean 0.000
_refine_ls_structure_factor_coef Fsqd
_refine_ls_weighting_details 'calc w=1/[\s^2^(Fo^2^)+(0.0285P)^2^+0.3577P] where P=(Fo^2^+2Fc^2^)/3'
_refine_ls_weighting_scheme calc
_refine_ls_wR_factor_gt 0.0748
_refine_ls_wR_factor_ref 0.0768
_reflns_number_gt 4498
_reflns_number_total 4811
_reflns_threshold_expression >2sigma(I)
_cod_data_source_file ja2090993_si_001.cif
_cod_data_source_block shelxl
_cod_database_code 4107153

loop_
_symmetry_equiv_pos_as_xyz
'x, y, z'
'-x, y+1/2, -z'

loop_
_atom_site_label
_atom_site_type_symbol
_atom_site_fract_x
_atom_site_fract_y
_atom_site_fract_z
_atom_site_U_iso_or_equiv
_atom_site_adp_type
_atom_site_occupancy
_atom_site_symmetry_multiplicity
_atom_site_calc_flag
_atom_site_refinement_flags
Br1 Br 0.87760(3) 0.74267(4) 0.551536(18) 0.02980(8) Uani 1 1 d .
O2 O 0.55314(18) 0.0912(2) 0.33456(14) 0.0187(4) Uani 1 1 d .
O3 O 0.14199(18) 0.6687(2) 0.02086(14) 0.0237(4) Uani 1 1 d .
O4 O 0.2886(2) 0.6599(3) 0.25415(15) 0.0284(4) Uani 1 1 d .
O5 O 0.36380(18) 0.6428(2) -0.01066(14) 0.0245(4) Uani 1 1 d .
O6 O 0.1129(2) 0.4837(2) 0.24470(16) 0.0299(5) Uani 1 1 d .
C1 C 0.6416(3) 0.3614(3) 0.33509(19) 0.0161(5) Uani 1 1 d .
C2 C 0.7735(3) 0.4146(3) 0.31873(19) 0.0188(5) Uani 1 1 d .
H2 H 0.8165 0.3710 0.2634 0.023 Uiso 1 1 calc R
C3 C 0.8435(3) 0.5294(3) 0.3812(2) 0.0215(5) Uani 1 1 d .
H3 H 0.9334 0.5652 0.3692 0.026 Uiso 1 1 calc R
C4 C 0.7801(3) 0.5905(3) 0.46094(19) 0.0202(5) Uani 1 1 d .
C5 C 0.6484(3) 0.5440(3) 0.4789(2) 0.0224(5) Uani 1 1 d .
H5 H 0.6058 0.5898 0.5336 0.027 Uiso 1 1 calc R
C6 C 0.5795(3) 0.4292(3) 0.4158(2) 0.0204(5) Uani 1 1 d .
H6 H 0.4887 0.3961 0.4274 0.025 Uiso 1 1 calc R
C7 C 0.5707(2) 0.2284(4) 0.27091(17) 0.0159(5) Uani 1 1 d .
H7 H 0.6296 0.1980 0.2163 0.019 Uiso 1 1 calc R
C8 C 0.4224(2) 0.2682(3) 0.22000(18) 0.0160(6) Uani 1 1 d .
H8 H 0.3634 0.2939 0.2755 0.019 Uiso 1 1 calc R
C9 C 0.3603(3) 0.1273(3) 0.1611(2) 0.0197(5) Uani 1 1 d .
H9 H 0.4139 0.0780 0.1137 0.024 Uiso 1 1 calc R
C10 C 0.2364(3) 0.0665(4) 0.1702(2) 0.0311(7) Uani 1 1 d .
H10A H 0.1799 0.1127 0.2169 0.037 Uiso 1 1 calc R
H10B H 0.2037 -0.0235 0.1301 0.037 Uiso 1 1 calc R
C11 C 0.4241(3) 0.4145(3) 0.14906(19) 0.0170(5) Uani 1 1 d .
H11A H 0.4826 0.4994 0.1850 0.020 Uiso 1 1 calc R
H11B H 0.4657 0.3846 0.0863 0.020 Uiso 1 1 calc R
C12 C 0.2766(2) 0.4777(3) 0.11869(19) 0.0156(5) Uani 1 1 d .
H12 H 0.2180 0.3862 0.0897 0.019 Uiso 1 1 calc R
C13 C 0.2134(3) 0.5391(3) 0.2123(2) 0.0191(5) Uani 1 1 d .
C14 C 0.2496(4) 0.7213(6) 0.3501(2) 0.0446(10) Uani 1 1 d .
H14A H 0.1535 0.7611 0.3388 0.067 Uiso 1 1 calc R
H14B H 0.3126 0.8087 0.3748 0.067 Uiso 1 1 calc R
H14C H 0.2564 0.6358 0.4016 0.067 Uiso 1 1 calc R
C15 C 0.2703(2) 0.6054(3) 0.03600(19) 0.0171(5) Uani 1 1 d .
C16 C 0.1175(3) 0.7839(4) -0.0623(2) 0.0312(8) Uani 1 1 d .
H16A H 0.1928 0.8630 -0.0557 0.047 Uiso 1 1 calc R
H16B H 0.0281 0.8377 -0.0587 0.047 Uiso 1 1 calc R
H16C H 0.1150 0.7287 -0.1286 0.047 Uiso 1 1 calc R
C17 C 0.6785(3) 0.0057(3) 0.3636(2) 0.0212(5) Uani 1 1 d .
H17A H 0.6632 -0.0710 0.4187 0.025 Uiso 1 1 calc R
H17B H 0.7518 0.0816 0.3924 0.025 Uiso 1 1 calc R
C18 C 0.7292(3) -0.0837(3) 0.27593(19) 0.0164(5) Uani 1 1 d .
C19 C 0.8694(3) -0.0803(3) 0.2606(2) 0.0206(5) Uani 1 1 d .
H19 H 0.9334 -0.0176 0.3047 0.025 Uiso 1 1 calc R
C20 C 0.9162(3) -0.1675(3) 0.1816(2) 0.0236(6) Uani 1 1 d .
H20 H 1.0124 -0.1662 0.1729 0.028 Uiso 1 1 calc R
C21 C 0.8235(2) -0.2561(5) 0.11559(17) 0.0221(5) Uani 1 1 d .
H21 H 0.8556 -0.3159 0.0614 0.026 Uiso 1 1 calc R
C22 C 0.6839(2) -0.2572(5) 0.12899(17) 0.0212(4) Uani 1 1 d .
H22 H 0.6196 -0.3160 0.0826 0.025 Uiso 1 1 calc R
C23 C 0.6366(3) -0.1738(3) 0.2091(2) 0.0204(5) Uani 1 1 d .
H23 H 0.5407 -0.1780 0.2185 0.025 Uiso 1 1 calc R

loop_
_atom_site_aniso_label
_atom_site_aniso_U_11
_atom_site_aniso_U_22
_atom_site_aniso_U_33
_atom_site_aniso_U_23
_atom_site_aniso_U_13
_atom_site_aniso_U_12
Br1 0.03871(15) 0.02309(13) 0.02418(13) -0.00230(15) -0.00973(9) -0.00023(14)
O2 0.0209(9) 0.0174(9) 0.0194(9) 0.0060(7) 0.0085(7) 0.0053(7)
O3 0.0191(9) 0.0312(10) 0.0221(10) 0.0121(8) 0.0074(7) 0.0088(8)
O4 0.0308(10) 0.0332(11) 0.0218(10) -0.0122(9) 0.0049(8) 0.0040(9)
O5 0.0210(9) 0.0302(10) 0.0235(10) 0.0099(8) 0.0078(8) 0.0016(8)
O6 0.0297(11) 0.0304(11) 0.0338(11) 0.0077(9) 0.0207(9) 0.0049(9)
C1 0.0174(12) 0.0175(12) 0.0138(11) 0.0039(10) 0.0039(9) 0.0043(10)
C2 0.0183(12) 0.0211(13) 0.0179(12) 0.0012(10) 0.0062(10) 0.0030(10)
C3 0.0211(12) 0.0209(13) 0.0217(13) 0.0013(11) -0.0001(10) 0.0006(10)
C4 0.0249(13) 0.0162(12) 0.0175(12) 0.0025(10) -0.0052(10) 0.0018(10)
C5 0.0300(14) 0.0219(13) 0.0160(12) -0.0013(11) 0.0055(10) 0.0076(11)
C6 0.0182(12) 0.0240(13) 0.0200(13) 0.0023(11) 0.0062(10) 0.0012(10)
C7 0.0179(10) 0.0157(13) 0.0153(10) -0.0014(12) 0.0063(8) 0.0006(11)
C8 0.0145(10) 0.0168(17) 0.0178(10) -0.0011(10) 0.0064(8) 0.0017(10)
C9 0.0250(13) 0.0155(13) 0.0189(13) 0.0004(11) 0.0035(10) 0.0011(10)
C10 0.0339(16) 0.0267(16) 0.0341(16) -0.0049(13) 0.0095(13) -0.0099(12)
C11 0.0156(12) 0.0166(12) 0.0190(12) 0.0031(10) 0.0032(9) -0.0005(9)
C12 0.0152(11) 0.0149(12) 0.0173(12) -0.0008(10) 0.0046(9) -0.0002(9)
C13 0.0183(12) 0.0185(13) 0.0197(12) 0.0051(10) -0.0008(10) 0.0053(10)
C14 0.0576(19) 0.052(3) 0.0230(13) -0.0205(17) 0.0007(12) 0.019(2)
C15 0.0180(12) 0.0184(12) 0.0149(12) -0.0015(10) 0.0021(9) 0.0013(10)
C16 0.0284(15) 0.038(2) 0.0280(15) 0.0157(12) 0.0068(12) 0.0096(12)
C17 0.0257(13) 0.0200(13) 0.0178(12) 0.0040(10) 0.0028(10) 0.0067(11)
C18 0.0190(12) 0.0127(11) 0.0176(11) 0.0021(10) 0.0031(9) 0.0037(9)
C19 0.0190(12) 0.0178(13) 0.0250(13) -0.0011(11) 0.0024(10) -0.0009(10)
C20 0.0174(12) 0.0253(14) 0.0297(15) 0.0005(12) 0.0088(11) -0.0016(10)
C21 0.0289(12) 0.0180(10) 0.0206(10) 0.0069(16) 0.0080(9) 0.0025(16)
C22 0.0253(11) 0.0180(10) 0.0203(10) -0.0038(17) 0.0022(8) -0.0023(15)
C23 0.0174(12) 0.0189(13) 0.0253(14) 0.0043(11) 0.0037(10) 0.0012(10)

loop_
_atom_type_symbol
_atom_type_description
_atom_type_scat_dispersion_real
_atom_type_scat_dispersion_imag
_atom_type_scat_source
C C 0.0033 0.0016 'International Tables Vol C Tables 4.2.6.8 and 6.1.1.4'
H H 0.0000 0.0000 'International Tables Vol C Tables 4.2.6.8 and 6.1.1.4'
O O 0.0106 0.0060 'International Tables Vol C Tables 4.2.6.8 and 6.1.1.4'
Br Br -0.2901 2.4595 'International Tables Vol C Tables 4.2.6.8 and 6.1.1.4'

loop_
_geom_angle_atom_site_label_1
_geom_angle_atom_site_label_2
_geom_angle_atom_site_label_3
_geom_angle
C17 O2 C7 113.59(19)
C15 O3 C16 115.84(19)
C13 O4 C14 116.2(3)
C2 C1 C6 118.2(2)
C2 C1 C7 120.8(2)
C6 C1 C7 120.9(2)
C3 C2 C1 121.5(2)
C3 C2 H2 119.3
C1 C2 H2 119.3
C4 C3 C2 118.5(2)
C4 C3 H3 120.8
C2 C3 H3 120.8
C3 C4 C5 122.2(2)
C3 C4 Br1 119.3(2)
C5 C4 Br1 118.6(2)
C4 C5 C6 118.8(2)
C4 C5 H5 120.6
C6 C5 H5 120.6
C5 C6 C1 120.9(2)
C5 C6 H6 119.6
C1 C6 H6 119.6
O2 C7 C1 110.19(18)
O2 C7 C8 104.61(19)
C1 C7 C8 114.5(2)
O2 C7 H7 109.1
C1 C7 H7 109.1
C8 C7 H7 109.1
C9 C8 C11 110.6(2)
C9 C8 C7 110.2(2)
C11 C8 C7 110.7(2)
C9 C8 H8 108.4
C11 C8 H8 108.4
C7 C8 H8 108.4
C10 C9 C8 124.7(3)
C10 C9 H9 117.7
C8 C9 H9 117.7
C9 C10 H10A 120.0
C9 C10 H10B 120.0
H10A C10 H10B 120.0
C12 C11 C8 110.7(2)
C12 C11 H11A 109.5
C8 C11 H11A 109.5
C12 C11 H11B 109.5
C8 C11 H11B 109.5
H11A C11 H11B 108.1
C15 C12 C13 110.5(2)
C15 C12 C11 112.6(2)
C13 C12 C11 111.2(2)
C15 C12 H12 107.4
C13 C12 H12 107.4
C11 C12 H12 107.4
O6 C13 O4 125.2(3)
O6 C13 C12 125.2(2)
O4 C13 C12 109.6(2)
O4 C14 H14A 109.5
O4 C14 H14B 109.5
H14A C14 H14B 109.5
O4 C14 H14C 109.5
H14A C14 H14C 109.5
H14B C14 H14C 109.5
O5 C15 O3 124.5(2)
O5 C15 C12 125.7(2)
O3 C15 C12 109.8(2)
O3 C16 H16A 109.5
O3 C16 H16B 109.5
H16A C16 H16B 109.5
O3 C16 H16C 109.5
H16A C16 H16C 109.5
H16B C16 H16C 109.5
O2 C17 C18 113.3(2)
O2 C17 H17A 108.9
C18 C17 H17A 108.9
O2 C17 H17B 108.9
C18 C17 H17B 108.9
H17A C17 H17B 107.7
C19 C18 C23 118.7(2)
C19 C18 C17 121.0(2)
C23 C18 C17 120.3(2)
C20 C19 C18 120.6(2)
C20 C19 H19 119.7
C18 C19 H19 119.7
C21 C20 C19 120.2(2)
C21 C20 H20 119.9
C19 C20 H20 119.9
C22 C21 C20 119.4(3)
C22 C21 H21 120.3
C20 C21 H21 120.3
C21 C22 C23 120.8(3)
C21 C22 H22 119.6
C23 C22 H22 119.6
C22 C23 C18 120.1(2)
C22 C23 H23 119.9
C18 C23 H23 119.9

loop_
_geom_bond_atom_site_label_1
_geom_bond_atom_site_label_2
_geom_bond_distance
Br1 C4 1.908(3)
O2 C17 1.418(3)
O2 C7 1.441(3)
O3 C15 1.339(3)
O3 C16 1.452(3)
O4 C13 1.325(3)
O4 C14 1.449(3)
O5 C15 1.193(3)
O6 C13 1.199(3)
C1 C2 1.391(4)
C1 C6 1.397(4)
C1 C7 1.507(4)
C2 C3 1.383(4)
C2 H2 0.9500
C3 C4 1.372(4)
C3 H3 0.9500
C4 C5 1.377(4)
C5 C6 1.383(4)
C5 H5 0.9500
C6 H6 0.9500
C7 C8 1.540(3)
C7 H7 1.0000
C8 C9 1.494(4)
C8 C11 1.539(4)
C8 H8 1.0000
C9 C10 1.320(4)
C9 H9 0.9500
C10 H10A 0.9500
C10 H10B 0.9500
C11 C12 1.526(3)
C11 H11A 0.9900
C11 H11B 0.9900
C12 C15 1.517(3)
C12 C13 1.523(4)
C12 H12 1.0000
C14 H14A 0.9800
C14 H14B 0.9800
C14 H14C 0.9800
C16 H16A 0.9800
C16 H16B 0.9800
C16 H16C 0.9800
C17 C18 1.502(4)
C17 H17A 0.9900
C17 H17B 0.9900
C18 C19 1.393(3)
C18 C23 1.394(4)
C19 C20 1.386(4)
C19 H19 0.9500
C20 C21 1.381(4)
C20 H20 0.9500
C21 C22 1.381(3)
C21 H21 0.9500
C22 C23 1.383(4)
C22 H22 0.9500
C23 H23 0.9500

loop_
_geom_torsion_atom_site_label_1
_geom_torsion_atom_site_label_2
_geom_torsion_atom_site_label_3
_geom_torsion_atom_site_label_4
_geom_torsion
C6 C1 C2 C3 1.1(4)
C7 C1 C2 C3 -175.9(2)
C1 C2 C3 C4 0.3(4)
C2 C3 C4 C5 -1.6(4)
C2 C3 C4 Br1 177.49(19)
C3 C4 C5 C6 1.5(4)
Br1 C4 C5 C6 -177.61(19)
C4 C5 C6 C1 0.0(4)
C2 C1 C6 C5 -1.2(4)
C7 C1 C6 C5 175.8(2)
C17 O2 C7 C1 -74.6(2)
C17 O2 C7 C8 161.8(2)
C2 C1 C7 O2 115.2(2)
C6 C1 C7 O2 -61.7(3)
C2 C1 C7 C8 -127.2(2)
C6 C1 C7 C8 55.9(3)
O2 C7 C8 C9 -57.6(2)
C1 C7 C8 C9 -178.3(2)
O2 C7 C8 C11 179.77(19)
C1 C7 C8 C11 59.0(3)
C11 C8 C9 C10 -108.1(3)
C7 C8 C9 C10 129.1(3)
C9 C8 C11 C12 70.9(3)
C7 C8 C11 C12 -166.7(2)
C8 C11 C12 C15 -171.1(2)
C8 C11 C12 C13 64.2(3)
C14 O4 C13 O6 4.0(4)
C14 O4 C13 C12 -174.2(2)
C15 C12 C13 O6 118.0(3)
C11 C12 C13 O6 -116.1(3)
C15 C12 C13 O4 -63.8(3)
C11 C12 C13 O4 62.1(3)
C16 O3 C15 O5 3.3(4)
C16 O3 C15 C12 -175.2(2)
C13 C12 C15 O5 133.4(3)
C11 C12 C15 O5 8.3(4)
C13 C12 C15 O3 -48.1(3)
C11 C12 C15 O3 -173.1(2)
C7 O2 C17 C18 -70.9(3)
O2 C17 C18 C19 135.4(2)
O2 C17 C18 C23 -45.6(3)
C23 C18 C19 C20 -1.3(4)
C17 C18 C19 C20 177.8(2)
C18 C19 C20 C21 1.5(4)
C19 C20 C21 C22 0.0(5)
C20 C21 C22 C23 -1.6(5)
C21 C22 C23 C18 1.7(5)
C19 C18 C23 C22 -0.3(4)
C17 C18 C23 C22 -179.4(3)
